data_7020804
loop_
_publ_author_name
'Beck, Robert'
'Shoshani, Manar'
'Krasinkiewicz, Jonathan'
'Hatnean, Jillian A.'
'Johnson, Samuel A.'

_publ_section_title
;
 Synthesis and chemistry of bis(triisopropylphosphine) nickel(i) and
 nickel(0) precursors.
;
_journal_issue 5
_journal_name_full 'Dalton transactions (Cambridge, England : 2003)'
_journal_page_first 1461
_journal_page_last 1475
_journal_paper_doi 10.1039/c2dt32008h
_journal_volume 42
_journal_year 2013
_chemical_formula_moiety 'C24 H48 Ni P2 S'
_chemical_formula_sum 'C24 H48 Ni P2 S'
_chemical_formula_weight 489.33
_chemical_name_systematic
;
?
;
_space_group_crystal_system triclinic
_space_group_IT_number 2
_space_group_name_Hall '-P 1'
_space_group_name_H-M_alt 'P -1'
_symmetry_space_group_name_Hall '-P 1'
_symmetry_space_group_name_H-M 'P -1'
_atom_sites_solution_hydrogens geom
_atom_sites_solution_primary direct
_atom_sites_solution_secondary difmap
_audit_creation_date 2011-06-10
_audit_creation_method
;
Olex2 1.1
(compiled 2011.02.15 svn.r1672, GUI svn.r3494)
;
_cell_angle_alpha 81.49(2)
_cell_angle_beta 88.23(3)
_cell_angle_gamma 84.88(3)
_cell_formula_units_Z 2
_cell_length_a 9.1831(18)
_cell_length_b 11.038(2)
_cell_length_c 13.734(3)
_cell_measurement_reflns_used 8064
_cell_measurement_temperature 173.15
_cell_measurement_theta_max 28.08
_cell_measurement_theta_min 2.18
_cell_volume 1371.1(5)
_computing_molecular_graphics
;
O. V. Dolomanov, L. J. Bourhis, R. J. Gildea, J. A. K. Howard and H. Puschmann,
OLEX2: a complete structure solution, refinement and analysis program.
J. Appl. Cryst. (2009). 42, 339-341.
;
_computing_publication_material
;
O. V. Dolomanov, L. J. Bourhis, R. J. Gildea, J. A. K. Howard and H. Puschmann,
OLEX2: a complete structure solution, refinement and analysis program.
J. Appl. Cryst. (2009). 42, 339-341.
;
_computing_structure_refinement 'SHELXL-97 (Sheldrick, 2008)'
_computing_structure_solution 'A short history of SHELX (Sheldrick, 2007)/Bruker'
_diffrn_ambient_temperature 173.15
_diffrn_measured_fraction_theta_full 0.995
_diffrn_measured_fraction_theta_max 0.995
_diffrn_measurement_device_type 'Bruker APEX-II CCD'
_diffrn_measurement_method '\w scans'
_diffrn_radiation_monochromator graphite
_diffrn_radiation_type MoK\a
_diffrn_radiation_wavelength 0.71073
_diffrn_reflns_av_R_equivalents 0.0347
_diffrn_reflns_av_unetI/netI 0.0434
_diffrn_reflns_limit_h_max 11
_diffrn_reflns_limit_h_min -11
_diffrn_reflns_limit_k_max 13
_diffrn_reflns_limit_k_min -13
_diffrn_reflns_limit_l_max 16
_diffrn_reflns_limit_l_min -16
_diffrn_reflns_number 14382
_diffrn_reflns_theta_full 26.02
_diffrn_reflns_theta_max 26.02
_diffrn_reflns_theta_min 1.50
_diffrn_source 'fine-focus sealed tube'
_diffrn_standards_number 0
_exptl_absorpt_coefficient_mu 0.908
_exptl_absorpt_correction_T_max 0.8834
_exptl_absorpt_correction_T_min 0.8252
_exptl_absorpt_correction_type multi-scan
_exptl_absorpt_process_details 'SADABS, BRUKER 2003'
_exptl_crystal_colour yellow
_exptl_crystal_colour_primary yellow
_exptl_crystal_density_diffrn 1.185
_exptl_crystal_density_method 'not measured'
_exptl_crystal_description needle
_exptl_crystal_F_000 532
_exptl_crystal_size_max 0.22
_exptl_crystal_size_mid 0.2
_exptl_crystal_size_min 0.14
_refine_diff_density_max 0.547
_refine_diff_density_min -0.430
_refine_diff_density_rms 0.124
_refine_ls_extinction_method none
_refine_ls_goodness_of_fit_ref 1.164
_refine_ls_hydrogen_treatment mixed
_refine_ls_matrix_type full
_refine_ls_number_parameters 269
_refine_ls_number_reflns 5385
_refine_ls_number_restraints 0
_refine_ls_restrained_S_all 1.164
_refine_ls_R_factor_all 0.0507
_refine_ls_R_factor_gt 0.0387
_refine_ls_shift/su_max 0.000
_refine_ls_shift/su_mean 0.000
_refine_ls_structure_factor_coef Fsqd
_refine_ls_weighting_details 'calc w=1/[\s^2^(Fo^2^)+(0.0623P)^2^+0.0000P] where P=(Fo^2^+2Fc^2^)/3'
_refine_ls_weighting_scheme calc
_refine_ls_wR_factor_gt 0.0951
_refine_ls_wR_factor_ref 0.1191
_reflns_number_gt 4500
_reflns_number_total 5385
_reflns_threshold_expression >2sigma(I)
_cod_data_source_file c2dt32008h.txt
_cod_data_source_block rbr4_11
_cod_database_code 7020804

loop_
_space_group_symop_id
_space_group_symop_operation_xyz
1 'x, y, z'
2 '-x, -y, -z'

loop_
_atom_site_label
_atom_site_type_symbol
_atom_site_fract_x
_atom_site_fract_y
_atom_site_fract_z
_atom_site_U_iso_or_equiv
_atom_site_adp_type
_atom_site_occupancy
_atom_site_symmetry_multiplicity
_atom_site_calc_flag
_atom_site_refinement_flags
Ni1 Ni 0.24440(3) 0.88240(3) 0.25867(2) 0.02117(12) Uani 1 1 d .
H1 H 0.114(4) 0.941(3) 0.235(3) 0.066(11) Uiso 1 1 d .
S1 S 0.46978(8) 0.80900(7) 0.29711(7) 0.0365(2) Uani 1 1 d .
P1 P 0.28585(7) 1.06774(6) 0.27866(5) 0.02135(17) Uani 1 1 d .
P2 P 0.12657(7) 0.72609(6) 0.23829(5) 0.02099(17) Uani 1 1 d .
C1 C 0.5334(3) 0.6667(3) 0.2584(2) 0.0302(7) Uani 1 1 d .
C2 C 0.5577(3) 0.6563(3) 0.1598(3) 0.0396(8) Uani 1 1 d .
H2 H 0.5327 0.7250 0.1112 0.048 Uiso 1 1 calc R
C3 C 0.6179(4) 0.5468(4) 0.1310(3) 0.0533(10) Uani 1 1 d .
H3 H 0.6319 0.5408 0.0630 0.064 Uiso 1 1 calc R
C4 C 0.6571(4) 0.4478(3) 0.2000(3) 0.0572(11) Uani 1 1 d .
H4 H 0.6988 0.3733 0.1800 0.069 Uiso 1 1 calc R
C5 C 0.6362(4) 0.4562(3) 0.2983(3) 0.0517(10) Uani 1 1 d .
H5 H 0.6637 0.3875 0.3464 0.062 Uiso 1 1 calc R
C6 C 0.5746(3) 0.5651(3) 0.3276(3) 0.0385(7) Uani 1 1 d .
H6 H 0.5606 0.5701 0.3957 0.046 Uiso 1 1 calc R
C7 C 0.4327(4) 1.0877(3) 0.0970(2) 0.0440(8) Uani 1 1 d .
H7A H 0.4628 0.9994 0.1079 0.066 Uiso 1 1 calc R
H7B H 0.5019 1.1301 0.0511 0.066 Uiso 1 1 calc R
H7C H 0.3347 1.1013 0.0691 0.066 Uiso 1 1 calc R
C8 C 0.4309(3) 1.1383(3) 0.1956(2) 0.0292(6) Uani 1 1 d .
H8 H 0.4055 1.2292 0.1825 0.035 Uiso 1 1 calc R
C9 C 0.5851(3) 1.1147(3) 0.2387(2) 0.0354(7) Uani 1 1 d .
H9A H 0.5899 1.1589 0.2952 0.053 Uiso 1 1 calc R
H9B H 0.6569 1.1437 0.1883 0.053 Uiso 1 1 calc R
H9C H 0.6069 1.0264 0.2600 0.053 Uiso 1 1 calc R
C10 C 0.2610(3) 0.9908(3) 0.4823(2) 0.0346(7) Uani 1 1 d .
H10A H 0.1588 1.0247 0.4834 0.052 Uiso 1 1 calc R
H10B H 0.3031 0.9884 0.5474 0.052 Uiso 1 1 calc R
H10C H 0.2659 0.9073 0.4655 0.052 Uiso 1 1 calc R
C11 C 0.3478(3) 1.0722(3) 0.4051(2) 0.0267(6) Uani 1 1 d .
H11 H 0.4507 1.0338 0.4078 0.032 Uiso 1 1 calc R
C12 C 0.3545(3) 1.2009(3) 0.4322(2) 0.0358(7) Uani 1 1 d .
H12A H 0.4067 1.2512 0.3800 0.054 Uiso 1 1 calc R
H12B H 0.4061 1.1951 0.4943 0.054 Uiso 1 1 calc R
H12C H 0.2550 1.2389 0.4396 0.054 Uiso 1 1 calc R
C13 C 0.0859(4) 1.2131(3) 0.1511(2) 0.0468(9) Uani 1 1 d .
H13A H 0.1672 1.2423 0.1086 0.070 Uiso 1 1 calc R
H13B H 0.0023 1.2751 0.1434 0.070 Uiso 1 1 calc R
H13C H 0.0579 1.1362 0.1324 0.070 Uiso 1 1 calc R
C14 C 0.1332(3) 1.1908(3) 0.2580(2) 0.0297(6) Uani 1 1 d .
H14 H 0.1708 1.2685 0.2723 0.036 Uiso 1 1 calc R
C15 C 0.0019(3) 1.1662(3) 0.3264(3) 0.0419(8) Uani 1 1 d .
H15A H -0.0338 1.0875 0.3175 0.063 Uiso 1 1 calc R
H15B H -0.0759 1.2323 0.3107 0.063 Uiso 1 1 calc R
H15C H 0.0311 1.1628 0.3948 0.063 Uiso 1 1 calc R
C16 C -0.1284(3) 0.7929(3) 0.3366(2) 0.0358(7) Uani 1 1 d .
H16A H -0.0996 0.7275 0.3906 0.054 Uiso 1 1 calc R
H16B H -0.2351 0.8085 0.3366 0.054 Uiso 1 1 calc R
H16C H -0.0844 0.8681 0.3455 0.054 Uiso 1 1 calc R
C17 C -0.0754(3) 0.7532(3) 0.2386(2) 0.0270(6) Uani 1 1 d .
H17 H -0.1164 0.6735 0.2332 0.032 Uiso 1 1 calc R
C18 C -0.1334(3) 0.8480(3) 0.1532(2) 0.0366(7) Uani 1 1 d .
H18A H -0.0878 0.9248 0.1534 0.055 Uiso 1 1 calc R
H18B H -0.2397 0.8632 0.1606 0.055 Uiso 1 1 calc R
H18C H -0.1101 0.8167 0.0909 0.055 Uiso 1 1 calc R
C19 C 0.2027(4) 0.6176(3) 0.4318(2) 0.0419(8) Uani 1 1 d .
H19A H 0.2833 0.6710 0.4235 0.063 Uiso 1 1 calc R
H19B H 0.2325 0.5418 0.4759 0.063 Uiso 1 1 calc R
H19C H 0.1172 0.6603 0.4603 0.063 Uiso 1 1 calc R
C20 C 0.1638(3) 0.5859(3) 0.3317(2) 0.0310(7) Uani 1 1 d .
H20 H 0.2534 0.5403 0.3074 0.037 Uiso 1 1 calc R
C21 C 0.0463(4) 0.4955(3) 0.3447(3) 0.0405(8) Uani 1 1 d .
H21A H -0.0439 0.5349 0.3702 0.061 Uiso 1 1 calc R
H21B H 0.0796 0.4230 0.3914 0.061 Uiso 1 1 calc R
H21C H 0.0275 0.4703 0.2811 0.061 Uiso 1 1 calc R
C22 C 0.0826(4) 0.5834(3) 0.0829(3) 0.0461(9) Uani 1 1 d .
H22A H 0.0811 0.5080 0.1304 0.069 Uiso 1 1 calc R
H22B H 0.1204 0.5631 0.0192 0.069 Uiso 1 1 calc R
H22C H -0.0169 0.6234 0.0751 0.069 Uiso 1 1 calc R
C23 C 0.1810(3) 0.6705(3) 0.1202(2) 0.0308(7) Uani 1 1 d .
H23 H 0.2778 0.6223 0.1322 0.037 Uiso 1 1 calc R
C24 C 0.2093(4) 0.7775(3) 0.0399(2) 0.0421(8) Uani 1 1 d .
H24A H 0.1161 0.8232 0.0196 0.063 Uiso 1 1 calc R
H24B H 0.2578 0.7457 -0.0168 0.063 Uiso 1 1 calc R
H24C H 0.2721 0.8323 0.0655 0.063 Uiso 1 1 calc R

loop_
_atom_site_aniso_label
_atom_site_aniso_U_11
_atom_site_aniso_U_22
_atom_site_aniso_U_33
_atom_site_aniso_U_23
_atom_site_aniso_U_13
_atom_site_aniso_U_12
Ni1 0.01896(19) 0.0216(2) 0.0237(2) -0.00510(14) -0.00202(14) -0.00197(13)
S1 0.0217(4) 0.0286(4) 0.0613(6) -0.0142(4) -0.0101(3) 0.0015(3)
P1 0.0225(4) 0.0218(4) 0.0204(4) -0.0046(3) -0.0017(3) -0.0025(3)
P2 0.0186(3) 0.0222(4) 0.0229(4) -0.0054(3) 0.0004(3) -0.0027(3)
C1 0.0163(13) 0.0277(15) 0.0474(19) -0.0081(13) -0.0034(12) -0.0013(11)
C2 0.0309(17) 0.0413(18) 0.046(2) -0.0063(15) -0.0038(14) -0.0008(14)
C3 0.041(2) 0.065(3) 0.059(2) -0.029(2) 0.0038(18) 0.0008(18)
C4 0.044(2) 0.039(2) 0.093(3) -0.029(2) -0.004(2) 0.0080(16)
C5 0.040(2) 0.0310(18) 0.082(3) -0.0033(18) -0.0061(19) 0.0020(15)
C6 0.0324(17) 0.0352(17) 0.047(2) -0.0044(15) -0.0017(14) -0.0013(13)
C7 0.054(2) 0.055(2) 0.0246(16) -0.0063(15) 0.0092(15) -0.0150(17)
C8 0.0320(16) 0.0280(15) 0.0272(16) 0.0005(12) 0.0021(12) -0.0096(12)
C9 0.0315(16) 0.0364(17) 0.0391(18) -0.0057(14) 0.0071(13) -0.0092(13)
C10 0.0361(17) 0.0409(18) 0.0258(16) -0.0020(13) 0.0000(13) -0.0023(14)
C11 0.0234(14) 0.0344(16) 0.0233(14) -0.0070(12) -0.0030(11) -0.0023(12)
C12 0.0374(17) 0.0410(18) 0.0329(17) -0.0162(14) -0.0051(13) -0.0056(14)
C13 0.057(2) 0.0347(18) 0.048(2) -0.0016(15) -0.0257(17) 0.0056(16)
C14 0.0294(15) 0.0228(14) 0.0370(17) -0.0062(12) -0.0069(13) 0.0020(12)
C15 0.0276(16) 0.0331(17) 0.065(2) -0.0103(16) -0.0043(15) 0.0060(13)
C16 0.0235(15) 0.0435(18) 0.0424(19) -0.0149(15) 0.0049(13) -0.0017(13)
C17 0.0199(13) 0.0297(15) 0.0331(16) -0.0084(12) 0.0005(11) -0.0060(11)
C18 0.0260(15) 0.0391(18) 0.0455(19) -0.0082(14) -0.0087(14) -0.0021(13)
C19 0.0421(19) 0.050(2) 0.0285(17) 0.0122(15) -0.0032(14) -0.0069(15)
C20 0.0273(15) 0.0269(15) 0.0363(17) 0.0018(13) 0.0044(12) -0.0002(12)
C21 0.0438(19) 0.0272(16) 0.049(2) 0.0013(14) 0.0062(15) -0.0059(14)
C22 0.051(2) 0.052(2) 0.043(2) -0.0243(17) 0.0071(16) -0.0196(17)
C23 0.0290(15) 0.0377(17) 0.0287(16) -0.0143(13) 0.0056(12) -0.0062(13)
C24 0.047(2) 0.058(2) 0.0254(17) -0.0104(15) 0.0071(14) -0.0213(17)

loop_
_atom_type_symbol
_atom_type_description
_atom_type_scat_dispersion_real
_atom_type_scat_dispersion_imag
_atom_type_scat_source
C C 0.0033 0.0016 'International Tables Vol C Tables 4.2.6.8 and 6.1.1.4'
H H 0.0000 0.0000 'International Tables Vol C Tables 4.2.6.8 and 6.1.1.4'
P P 0.1023 0.0942 'International Tables Vol C Tables 4.2.6.8 and 6.1.1.4'
S S 0.1246 0.1234 'International Tables Vol C Tables 4.2.6.8 and 6.1.1.4'
Ni Ni 0.3393 1.1124 'International Tables Vol C Tables 4.2.6.8 and 6.1.1.4'

loop_
_geom_angle_atom_site_label_1
_geom_angle_atom_site_label_2
_geom_angle_atom_site_label_3
_geom_angle
S1 Ni1 H1 172.7(15)
P1 Ni1 H1 80.2(15)
P1 Ni1 S1 92.68(4)
P1 Ni1 P2 160.27(3)
P2 Ni1 H1 80.7(15)
P2 Ni1 S1 106.57(4)
C1 S1 Ni1 117.13(10)
C8 P1 Ni1 115.34(10)
C11 P1 Ni1 111.16(9)
C11 P1 C8 104.95(13)
C11 P1 C14 105.02(13)
C14 P1 Ni1 118.25(10)
C14 P1 C8 100.67(14)
C17 P2 Ni1 115.77(9)
C17 P2 C20 104.10(13)
C17 P2 C23 106.57(13)
C20 P2 Ni1 115.15(10)
C23 P2 Ni1 110.98(9)
C23 P2 C20 103.14(14)
C2 C1 S1 121.6(2)
C2 C1 C6 117.8(3)
C6 C1 S1 120.3(2)
C1 C2 H2 119.5
C1 C2 C3 121.0(3)
C3 C2 H2 119.5
C2 C3 H3 119.8
C4 C3 C2 120.3(4)
C4 C3 H3 119.8
C3 C4 H4 120.1
C3 C4 C5 119.9(3)
C5 C4 H4 120.1
C4 C5 H5 120.0
C4 C5 C6 120.1(3)
C6 C5 H5 120.0
C1 C6 H6 119.6
C5 C6 C1 120.9(3)
C5 C6 H6 119.6
H7A C7 H7B 109.5
H7A C7 H7C 109.5
H7B C7 H7C 109.5
C8 C7 H7A 109.5
C8 C7 H7B 109.5
C8 C7 H7C 109.5
P1 C8 H8 108.3
C7 C8 P1 109.2(2)
C7 C8 H8 108.3
C9 C8 P1 113.80(19)
C9 C8 C7 108.7(3)
C9 C8 H8 108.3
C8 C9 H9A 109.5
C8 C9 H9B 109.5
C8 C9 H9C 109.5
H9A C9 H9B 109.5
H9A C9 H9C 109.5
H9B C9 H9C 109.5
H10A C10 H10B 109.5
H10A C10 H10C 109.5
H10B C10 H10C 109.5
C11 C10 H10A 109.5
C11 C10 H10B 109.5
C11 C10 H10C 109.5
P1 C11 H11 105.9
C10 C11 P1 111.6(2)
C10 C11 H11 105.9
C12 C11 P1 115.1(2)
C12 C11 C10 111.8(2)
C12 C11 H11 105.9
C11 C12 H12A 109.5
C11 C12 H12B 109.5
C11 C12 H12C 109.5
H12A C12 H12B 109.5
H12A C12 H12C 109.5
H12B C12 H12C 109.5
H13A C13 H13B 109.5
H13A C13 H13C 109.5
H13B C13 H13C 109.5
C14 C13 H13A 109.5
C14 C13 H13B 109.5
C14 C13 H13C 109.5
P1 C14 H14 107.2
C13 C14 P1 111.5(2)
C13 C14 H14 107.2
C13 C14 C15 110.2(3)
C15 C14 P1 113.1(2)
C15 C14 H14 107.2
C14 C15 H15A 109.5
C14 C15 H15B 109.5
C14 C15 H15C 109.5
H15A C15 H15B 109.5
H15A C15 H15C 109.5
H15B C15 H15C 109.5
H16A C16 H16B 109.5
H16A C16 H16C 109.5
H16B C16 H16C 109.5
C17 C16 H16A 109.5
C17 C16 H16B 109.5
C17 C16 H16C 109.5
P2 C17 H17 108.0
C16 C17 P2 109.28(19)
C16 C17 H17 108.0
C18 C17 P2 113.5(2)
C18 C17 C16 110.0(2)
C18 C17 H17 108.0
C17 C18 H18A 109.5
C17 C18 H18B 109.5
C17 C18 H18C 109.5
H18A C18 H18B 109.5
H18A C18 H18C 109.5
H18B C18 H18C 109.5
H19A C19 H19B 109.5
H19A C19 H19C 109.5
H19B C19 H19C 109.5
C20 C19 H19A 109.5
C20 C19 H19B 109.5
C20 C19 H19C 109.5
P2 C20 H20 105.9
C19 C20 P2 112.3(2)
C19 C20 H20 105.9
C21 C20 P2 116.1(2)
C21 C20 C19 109.8(2)
C21 C20 H20 105.9
C20 C21 H21A 109.5
C20 C21 H21B 109.5
C20 C21 H21C 109.5
H21A C21 H21B 109.5
H21A C21 H21C 109.5
H21B C21 H21C 109.5
H22A C22 H22B 109.5
H22A C22 H22C 109.5
H22B C22 H22C 109.5
C23 C22 H22A 109.5
C23 C22 H22B 109.5
C23 C22 H22C 109.5
P2 C23 H23 105.7
C22 C23 P2 117.1(2)
C22 C23 H23 105.7
C24 C23 P2 111.0(2)
C24 C23 C22 110.8(3)
C24 C23 H23 105.7
C23 C24 H24A 109.5
C23 C24 H24B 109.5
C23 C24 H24C 109.5
H24A C24 H24B 109.5
H24A C24 H24C 109.5
H24B C24 H24C 109.5

loop_
_geom_bond_atom_site_label_1
_geom_bond_atom_site_label_2
_geom_bond_distance
Ni1 H1 1.33(4)
Ni1 S1 2.2046(10)
Ni1 P1 2.1721(9)
Ni1 P2 2.1727(9)
S1 C1 1.776(3)
P1 C8 1.873(3)
P1 C11 1.853(3)
P1 C14 1.861(3)
P2 C17 1.852(3)
P2 C20 1.871(3)
P2 C23 1.857(3)
C1 C2 1.385(4)
C1 C6 1.391(4)
C2 H2 0.9500
C2 C3 1.390(5)
C3 H3 0.9500
C3 C4 1.366(5)
C4 H4 0.9500
C4 C5 1.373(5)
C5 H5 0.9500
C5 C6 1.390(5)
C6 H6 0.9500
C7 H7A 0.9800
C7 H7B 0.9800
C7 H7C 0.9800
C7 C8 1.539(4)
C8 H8 1.0000
C8 C9 1.538(4)
C9 H9A 0.9800
C9 H9B 0.9800
C9 H9C 0.9800
C10 H10A 0.9800
C10 H10B 0.9800
C10 H10C 0.9800
C10 C11 1.537(4)
C11 H11 1.0000
C11 C12 1.527(4)
C12 H12A 0.9800
C12 H12B 0.9800
C12 H12C 0.9800
C13 H13A 0.9800
C13 H13B 0.9800
C13 H13C 0.9800
C13 C14 1.523(4)
C14 H14 1.0000
C14 C15 1.524(4)
C15 H15A 0.9800
C15 H15B 0.9800
C15 H15C 0.9800
C16 H16A 0.9800
C16 H16B 0.9800
C16 H16C 0.9800
C16 C17 1.530(4)
C17 H17 1.0000
C17 C18 1.526(4)
C18 H18A 0.9800
C18 H18B 0.9800
C18 H18C 0.9800
C19 H19A 0.9800
C19 H19B 0.9800
C19 H19C 0.9800
C19 C20 1.529(4)
C20 H20 1.0000
C20 C21 1.524(4)
C21 H21A 0.9800
C21 H21B 0.9800
C21 H21C 0.9800
C22 H22A 0.9800
C22 H22B 0.9800
C22 H22C 0.9800
C22 C23 1.527(4)
C23 H23 1.0000
C23 C24 1.526(4)
C24 H24A 0.9800
C24 H24B 0.9800
C24 H24C 0.9800
